data_7216350
loop_
_publ_author_name
'Shinozaki, Y.'
'Yoshikawa, I.'
'Araki, K.'
'Sugawa, K.'
'Otsuki, J.'

_publ_section_title
;
 Control of higher-order structures of zinc chlorophyll coordination
 polymers
;
_journal_issue 39
_journal_name_full CrystEngComm
_journal_page_first 9155
_journal_paper_doi 10.1039/C4CE00861H
_journal_volume 16
_journal_year 2014
_chemical_absolute_configuration syn
_chemical_formula_moiety 'C45 H39 N5 O3 Zn'
_chemical_formula_sum 'C45 H39 N5 O3 Zn'
_chemical_formula_weight 763.18
_chemical_name_systematic
;
 ?
;
_space_group_crystal_system monoclinic
_space_group_IT_number 4
_space_group_name_Hall 'P 2yb'
_space_group_name_H-M_alt 'P 1 21 1'
_symmetry_space_group_name_Hall 'P 2yb'
_symmetry_space_group_name_H-M 'P 1 21 1'
_atom_sites_solution_hydrogens geom
_audit_creation_method SHELXL-2013
_cell_angle_alpha 90
_cell_angle_beta 104.440(10)
_cell_angle_gamma 90
_cell_formula_units_Z 4
_cell_length_a 10.372(7)
_cell_length_b 22.684(14)
_cell_length_c 18.375(11)
_cell_measurement_reflns_used 7761
_cell_measurement_temperature 93(2)
_cell_measurement_theta_max 25.30
_cell_measurement_theta_min 2.10
_cell_volume 4187(5)
_computing_cell_refinement 'CrystalClear-SM Expert 2.0 r3'
_computing_data_collection 'CrystalClear-SM Expert 2.0 r3 (Rigaku, 2009)'
_computing_data_reduction 'CrystalClear-SM Expert 2.0 r3'
_computing_molecular_graphics 'CrystalStructure 4.0'
_computing_publication_material 'CrystalStructure 4.0 (Rigaku, 2010)'
_computing_structure_refinement 'SHELXL-2013 (Sheldrick, 2013)'
_computing_structure_solution 'Il Milione (Burla, et al., 2007)'
_diffrn_ambient_temperature 93(2)
_diffrn_detector_area_resol_mean 7.111
_diffrn_measured_fraction_theta_full 0.993
_diffrn_measured_fraction_theta_max 0.992
_diffrn_measurement_device_type 'VariMax DW with Saturn'
_diffrn_measurement_method \w
_diffrn_radiation_source 'fine-focus sealed tube'
_diffrn_radiation_type MoK\a
_diffrn_radiation_wavelength 0.71075
_diffrn_reflns_av_R_equivalents 0.1169
_diffrn_reflns_av_unetI/netI 0.2225
_diffrn_reflns_Laue_measured_fraction_full 0.993
_diffrn_reflns_Laue_measured_fraction_max 0.992
_diffrn_reflns_limit_h_max 12
_diffrn_reflns_limit_h_min -12
_diffrn_reflns_limit_k_max 27
_diffrn_reflns_limit_k_min -27
_diffrn_reflns_limit_l_max 21
_diffrn_reflns_limit_l_min -22
_diffrn_reflns_number 29029
_diffrn_reflns_point_group_measured_fraction_full 0.960
_diffrn_reflns_point_group_measured_fraction_max 0.959
_diffrn_reflns_theta_full 25.242
_diffrn_reflns_theta_max 25.255
_diffrn_reflns_theta_min 2.028
_exptl_absorpt_coefficient_mu 0.630
_exptl_absorpt_correction_T_max 0.987
_exptl_absorpt_correction_T_min 0.772
_exptl_absorpt_correction_type multi-scan
_exptl_absorpt_process_details 'REQAB (Rigaku, 1998)'
_exptl_crystal_colour black
_exptl_crystal_density_diffrn 1.211
_exptl_crystal_description needle
_exptl_crystal_F_000 1592
_exptl_crystal_size_max 0.340
_exptl_crystal_size_mid 0.050
_exptl_crystal_size_min 0.020
_platon_squeeze_details
;
 The asymmetric unit contains highly disordered solvent molecules
 which could not identified. Their contribution on the diffraction
 data  was subtracted by the SQUEEZE command in the program PLATON (Spek, 2009).
;
_refine_diff_density_max 0.803
_refine_diff_density_min -0.528
_refine_diff_density_rms 0.089
_refine_ls_abs_structure_details
;
 Flack x determined using 1593 quotients [(I+)-(I-)]/[(I+)+(I-)]
 (Parsons and Flack (2004), Acta Cryst. A60, s61).
;
_refine_ls_abs_structure_Flack 0.10(2)
_refine_ls_extinction_method none
_refine_ls_goodness_of_fit_ref 1.046
_refine_ls_hydrogen_treatment constr
_refine_ls_matrix_type full
_refine_ls_number_parameters 968
_refine_ls_number_reflns 14538
_refine_ls_number_restraints 333
_refine_ls_restrained_S_all 1.041
_refine_ls_R_factor_all 0.1955
_refine_ls_R_factor_gt 0.1136
_refine_ls_shift/su_max 0.000
_refine_ls_shift/su_mean 0.000
_refine_ls_structure_factor_coef Fsqd
_refine_ls_weighting_details 'w=1/[\s^2^(Fo^2^)+(0.1068P)^2^+0.5412P] where P=(Fo^2^+2Fc^2^)/3'
_refine_ls_weighting_scheme calc
_refine_ls_wR_factor_gt 0.2384
_refine_ls_wR_factor_ref 0.2990
_reflns_Friedel_coverage 0.881
_reflns_Friedel_fraction_full 0.925
_reflns_Friedel_fraction_max 0.924
_reflns_number_gt 6814
_reflns_number_total 14538
_reflns_threshold_expression 'I > 2\s(I)'
_cod_data_source_file c4ce00861h2.cif
_cod_data_source_block Zn4Py
_cod_depositor_comments 'Adding full bibliography for 7216349--7216350.cif.'
_cod_database_code 7216350
_shelx_space_group_comment
;
The symmetry employed for this shelxl refinement is uniquely defined
by the following loop, which should always be used as a source of
symmetry information in preference to the above space-group names.
They are only intended as comments.
;
_shelx_estimated_absorpt_t_min 0.814
_shelx_estimated_absorpt_t_max 0.988
_shelxl_version_number 2013-4

loop_
_space_group_symop_operation_xyz
'x, y, z'
'-x, y+1/2, -z'

loop_
_atom_site_label
_atom_site_type_symbol
_atom_site_fract_x
_atom_site_fract_y
_atom_site_fract_z
_atom_site_U_iso_or_equiv
_atom_site_adp_type
_atom_site_occupancy
_atom_site_site_symmetry_order
_atom_site_calc_flag
_atom_site_refinement_flags_posn
_atom_site_refinement_flags_adp
Zn1 Zn 0.57963(19) 0.75774(8) 0.21471(12) 0.0417(6) Uani 1 1 d . U
Zn2 Zn 0.8914(2) 0.47610(9) 0.27825(14) 0.0518(7) Uani 1 1 d . U
O1 O 0.2362(12) 0.9400(6) 0.3637(8) 0.057(4) Uani 1 1 d . U
O2 O 0.9633(16) 0.7476(10) 0.6837(11) 0.123(7) Uani 1 1 d . U
O3 O 0.7472(14) 0.7496(8) 0.6456(7) 0.087(5) Uani 1 1 d . U
O4 O 1.2795(16) 0.3017(8) 0.1494(11) 0.099(6) Uani 1 1 d . U
O5 O 0.5454(17) 0.2051(9) 0.1802(14) 0.136(8) Uani 1 1 d . U
O6 O 0.3965(19) 0.2018(8) 0.0570(11) 0.099(5) Uani 1 1 d . U
N1 N 0.7267(14) 0.7011(6) 0.2140(10) 0.046(4) Uani 1 1 d . U
N2 N 0.4496(13) 0.7101(6) 0.1338(9) 0.044(4) Uani 1 1 d . U
N3 N 0.4180(14) 0.7990(7) 0.2333(9) 0.046(4) Uani 1 1 d . U
N4 N 0.6983(13) 0.7920(6) 0.3218(7) 0.031(3) Uani 1 1 d . U
N5 N 1.3480(14) 0.3243(6) -0.1519(9) 0.041(4) Uani 1 1 d . U
N6 N 0.7311(13) 0.5299(6) 0.2701(9) 0.040(3) Uani 1 1 d . U
N7 N 1.0082(15) 0.5317(7) 0.3596(10) 0.057(4) Uani 1 1 d . U
N8 N 1.0621(15) 0.4405(7) 0.2650(10) 0.055(4) Uani 1 1 d . U
N9 N 0.7880(15) 0.4326(7) 0.1754(10) 0.052(4) Uani 1 1 d . U
N10 N 0.1656(14) 0.9117(7) 0.6510(10) 0.052(4) Uani 1 1 d . U
C1 C 0.8601(17) 0.7043(7) 0.2589(12) 0.049(5) Uani 1 1 d . U
C2 C 0.9425(17) 0.6644(8) 0.2260(12) 0.049(5) Uani 1 1 d . U
C3 C 0.8592(18) 0.6352(8) 0.1698(11) 0.045(4) Uani 1 1 d . U
C4 C 0.7240(17) 0.6573(7) 0.1615(9) 0.033(3) Uani 1 1 d . U
C5 C 0.6085(19) 0.6401(8) 0.1109(12) 0.055(5) Uani 1 1 d . U
H5 H 0.6180 0.6057 0.0832 0.066 Uiso 1 1 calc R U
C6 C 0.4832(17) 0.6629(7) 0.0930(11) 0.042(4) Uani 1 1 d . U
C7 C 0.3630(19) 0.6411(9) 0.0370(11) 0.053(5) Uani 1 1 d . U
C8 C 0.2609(18) 0.6741(9) 0.0410(12) 0.056(5) Uani 1 1 d . U
C9 C 0.3108(18) 0.7163(8) 0.1052(12) 0.049(4) Uani 1 1 d . U
C10 C 0.2397(16) 0.7553(10) 0.1294(9) 0.044(4) Uani 1 1 d . U
H10 H 0.1466 0.7549 0.1071 0.053 Uiso 1 1 calc R U
C11 C 0.2868(17) 0.7988(8) 0.1858(10) 0.039(4) Uani 1 1 d . U
C12 C 0.2091(18) 0.8406(8) 0.2211(14) 0.062(6) Uani 1 1 d . U
C13 C 0.2983(17) 0.8646(8) 0.2856(13) 0.056(5) Uani 1 1 d . U
C14 C 0.4275(19) 0.8372(9) 0.2907(13) 0.053(5) Uani 1 1 d . U
C15 C 0.5243(17) 0.8574(9) 0.3539(11) 0.045(4) Uani 1 1 d . U
C16 C 0.6532(17) 0.8322(8) 0.3671(12) 0.050(4) Uani 1 1 d . U
C17 C 0.7684(15) 0.8454(7) 0.4402(10) 0.043(4) Uani 1 1 d . U
H17 H 0.7687 0.8878 0.4548 0.051 Uiso 1 1 calc R U
C18 C 0.8877(16) 0.8311(8) 0.4087(11) 0.042(4) Uani 1 1 d . U
H18 H 0.9579 0.8112 0.4485 0.050 Uiso 1 1 calc R U
C19 C 0.8271(16) 0.7849(7) 0.3437(11) 0.039(4) Uani 1 1 d . U
C20 C 0.9026(17) 0.7435(8) 0.3169(9) 0.037(4) Uani 1 1 d . U
H20 H 0.9946 0.7421 0.3418 0.045 Uiso 1 1 calc R U
C21 C 1.0887(17) 0.6542(9) 0.2608(14) 0.067(6) Uani 1 1 d . U
H21A H 1.1390 0.6607 0.2228 0.081 Uiso 1 1 calc R U
H21B H 1.1024 0.6136 0.2794 0.081 Uiso 1 1 calc R U
H21C H 1.1197 0.6817 0.3026 0.081 Uiso 1 1 calc R U
C22 C 0.9044(18) 0.5902(7) 0.1287(11) 0.045(4) Uani 1 1 d . U
C23 C 0.9431(18) 0.5558(9) 0.0893(11) 0.051(5) Uani 1 1 d . U
C24 C 0.3649(19) 0.5881(8) -0.0086(10) 0.050(5) Uani 1 1 d . U
H24A H 0.3349 0.5983 -0.0620 0.060 Uiso 1 1 calc R U
H24B H 0.3054 0.5583 0.0037 0.060 Uiso 1 1 calc R U
H24C H 0.4558 0.5724 0.0019 0.060 Uiso 1 1 calc R U
C25 C 0.112(2) 0.6669(12) 0.0019(14) 0.083(7) Uani 1 1 d . U
H25A H 0.0799 0.6294 0.0183 0.099 Uiso 1 1 calc R U
H25B H 0.0618 0.6994 0.0181 0.099 Uiso 1 1 calc R U
C26 C 0.083(3) 0.6672(13) -0.0821(15) 0.112(10) Uani 1 1 d . U
H26A H 0.1384 0.6375 -0.0986 0.134 Uiso 1 1 calc R U
H26B H 0.1036 0.7062 -0.0994 0.134 Uiso 1 1 calc R U
H26C H -0.0110 0.6582 -0.1034 0.134 Uiso 1 1 calc R U
C27 C 0.0549(17) 0.8538(8) 0.1910(11) 0.051(5) Uani 1 1 d . U
H27A H 0.0416 0.8961 0.1808 0.061 Uiso 1 1 calc R U
H27B H 0.0083 0.8419 0.2289 0.061 Uiso 1 1 calc R U
H27C H 0.0196 0.8315 0.1446 0.061 Uiso 1 1 calc R U
C28 C 0.3175(17) 0.9036(8) 0.3450(12) 0.044(4) Uani 1 1 d . U
C29 C 0.4604(15) 0.8989(9) 0.3942(12) 0.055(5) Uani 1 1 d . U
H29A H 0.5055 0.9377 0.3993 0.066 Uiso 1 1 calc R U
H29B H 0.4611 0.8838 0.4449 0.066 Uiso 1 1 calc R U
C30 C 0.7480(17) 0.8048(8) 0.5043(11) 0.053(4) Uani 1 1 d . U
H30A H 0.6604 0.8131 0.5144 0.063 Uiso 1 1 calc R U
H30B H 0.7490 0.7631 0.4888 0.063 Uiso 1 1 calc R U
C31 C 0.8555(18) 0.8150(9) 0.5740(12) 0.063(5) Uani 1 1 d . U
H31A H 0.8428 0.8542 0.5946 0.076 Uiso 1 1 calc R U
H31B H 0.9426 0.8151 0.5610 0.076 Uiso 1 1 calc R U
C32 C 0.858(3) 0.7660(12) 0.6373(13) 0.082(7) Uani 1 1 d . U
C33 C 0.748(3) 0.7040(16) 0.7041(19) 0.157(14) Uiso 1 1 d . .
H33A H 0.7175 0.6664 0.6799 0.188 Uiso 1 1 calc R U
H33B H 0.6893 0.7163 0.7355 0.188 Uiso 1 1 calc R U
H33C H 0.8392 0.6995 0.7356 0.188 Uiso 1 1 calc R U
C34 C 0.9468(16) 0.8835(7) 0.3792(11) 0.046(5) Uani 1 1 d . U
H34A H 0.9702 0.9135 0.4186 0.055 Uiso 1 1 calc R U
H34B H 0.8818 0.8997 0.3357 0.055 Uiso 1 1 calc R U
H34C H 1.0270 0.8714 0.3640 0.055 Uiso 1 1 calc R U
C35 C 1.0077(19) 0.5163(8) 0.0447(11) 0.046(4) Uani 1 1 d . U
C36 C 1.1185(17) 0.4804(8) 0.0885(10) 0.042(4) Uani 1 1 d . U
H36 H 1.1425 0.4801 0.1419 0.051 Uiso 1 1 calc R U
C37 C 1.1843(17) 0.4477(7) 0.0472(10) 0.038(4) Uani 1 1 d . U
H37 H 1.2594 0.4259 0.0740 0.045 Uiso 1 1 calc R U
C38 C 1.1514(16) 0.4433(7) -0.0305(10) 0.035(4) Uani 1 1 d . U
C39 C 1.0482(15) 0.4783(8) -0.0689(9) 0.034(4) Uani 1 1 d . U
H39 H 1.0249 0.4780 -0.1222 0.041 Uiso 1 1 calc R U
C40 C 0.9764(18) 0.5145(7) -0.0302(10) 0.043(4) Uani 1 1 d . U
H40 H 0.9049 0.5378 -0.0580 0.052 Uiso 1 1 calc R U
C41 C 1.2227(17) 0.4046(8) -0.0680(10) 0.039(4) Uani 1 1 d . U
C42 C 1.2572(17) 0.3465(8) -0.0420(10) 0.041(4) Uani 1 1 d . U
H42 H 1.2418 0.3328 0.0040 0.050 Uiso 1 1 calc R U
C43 C 1.3160(17) 0.3091(7) -0.0878(11) 0.042(4) Uani 1 1 d . U
H43 H 1.3344 0.2697 -0.0711 0.050 Uiso 1 1 calc R U
C44 C 1.3192(17) 0.3799(7) -0.1766(10) 0.039(4) Uani 1 1 d . U
H44 H 1.3392 0.3931 -0.2216 0.046 Uiso 1 1 calc R U
C45 C 1.2577(17) 0.4188(7) -0.1334(10) 0.040(4) Uani 1 1 d . U
H45 H 1.2394 0.4578 -0.1517 0.048 Uiso 1 1 calc R U
C46 C 0.6096(17) 0.5210(8) 0.2219(10) 0.041(4) Uani 1 1 d . U
C47 C 0.5126(17) 0.5638(7) 0.2438(11) 0.041(4) Uani 1 1 d . U
C48 C 0.5845(18) 0.5949(7) 0.3042(10) 0.041(4) Uani 1 1 d . U
C49 C 0.7232(18) 0.5730(8) 0.3220(13) 0.056(5) Uani 1 1 d . U
C50 C 0.8293(18) 0.5947(10) 0.3780(13) 0.060(5) Uani 1 1 d . U
H50 H 0.8096 0.6267 0.4068 0.072 Uiso 1 1 calc R U
C51 C 0.957(2) 0.5756(9) 0.3960(14) 0.069(6) Uani 1 1 d . U
C52 C 1.068(2) 0.6004(10) 0.4555(15) 0.083(7) Uani 1 1 d . U
C53 C 1.184(2) 0.5686(12) 0.4506(17) 0.097(8) Uani 1 1 d . U
C54 C 1.141(2) 0.5259(10) 0.3933(14) 0.067(5) Uani 1 1 d . U
C55 C 1.228(2) 0.4823(12) 0.3646(16) 0.077(6) Uani 1 1 d . U
H55 H 1.3181 0.4802 0.3927 0.093 Uiso 1 1 calc R U
C56 C 1.195(2) 0.4466(11) 0.3051(14) 0.069(5) Uani 1 1 d . U
C57 C 1.280(2) 0.4083(11) 0.2830(14) 0.070(5) Uani 1 1 d . U
C58 C 1.195(2) 0.3736(10) 0.2232(12) 0.059(4) Uani 1 1 d . U
C59 C 1.065(2) 0.3964(8) 0.2183(14) 0.055(4) Uani 1 1 d . U
C60 C 0.964(2) 0.3719(9) 0.1619(12) 0.054(4) Uani 1 1 d . U
C61 C 0.836(2) 0.3880(8) 0.1352(13) 0.057(4) Uani 1 1 d . U
C62 C 0.724(2) 0.3594(9) 0.0767(16) 0.083(6) Uani 1 1 d . U
H62 H 0.7474 0.3473 0.0292 0.099 Uiso 1 1 calc R U
C63 C 0.619(2) 0.4094(9) 0.0680(14) 0.072(5) Uani 1 1 d . U
H63 H 0.5281 0.3922 0.0634 0.086 Uiso 1 1 calc R U
C64 C 0.6591(17) 0.4433(7) 0.1364(12) 0.049(4) Uani 1 1 d . U
C65 C 0.5769(18) 0.4832(8) 0.1616(10) 0.041(4) Uani 1 1 d . U
H65 H 0.4867 0.4844 0.1333 0.050 Uiso 1 1 calc R U
C66 C 0.3668(16) 0.5683(9) 0.2075(13) 0.068(6) Uani 1 1 d . U
H66A H 0.3462 0.6082 0.1873 0.081 Uiso 1 1 calc R U
H66B H 0.3162 0.5603 0.2449 0.081 Uiso 1 1 calc R U
H66C H 0.3426 0.5396 0.1666 0.081 Uiso 1 1 calc R U
C67 C 0.533(2) 0.6370(9) 0.3458(13) 0.061(6) Uani 1 1 d . U
C68 C 0.4875(19) 0.6705(8) 0.3851(13) 0.058(5) Uani 1 1 d . U
C69 C 1.047(2) 0.6544(9) 0.5074(14) 0.084(7) Uani 1 1 d . U
H69A H 1.0877 0.6900 0.4925 0.101 Uiso 1 1 calc R U
H69B H 1.0899 0.6453 0.5601 0.101 Uiso 1 1 calc R U
H69C H 0.9520 0.6609 0.5016 0.101 Uiso 1 1 calc R U
C70 C 1.322(2) 0.5724(12) 0.5029(16) 0.102(9) Uani 1 1 d . U
H70A H 1.3885 0.5563 0.4776 0.122 Uiso 1 1 calc R U
H70B H 1.3451 0.6141 0.5159 0.122 Uiso 1 1 calc R U
C71 C 1.326(2) 0.5387(11) 0.5712(16) 0.110(10) Uani 1 1 d . U
H71A H 1.2908 0.4990 0.5576 0.132 Uiso 1 1 calc R U
H71B H 1.2710 0.5586 0.6002 0.132 Uiso 1 1 calc R U
H71C H 1.4178 0.5360 0.6015 0.132 Uiso 1 1 calc R U
C72 C 1.4263(19) 0.4020(9) 0.3144(12) 0.068(6) Uani 1 1 d . U
H72A H 1.4724 0.4105 0.2751 0.082 Uiso 1 1 calc R U
H72B H 1.4466 0.3616 0.3326 0.082 Uiso 1 1 calc R U
H72C H 1.4562 0.4297 0.3561 0.082 Uiso 1 1 calc R U
C73 C 0.668(3) 0.3034(9) 0.1244(14) 0.087(7) Uani 1 1 d . U
H73A H 0.7428 0.2783 0.1511 0.105 Uiso 1 1 calc R U
H73B H 0.6230 0.3198 0.1617 0.105 Uiso 1 1 calc R U
C74 C 0.576(3) 0.2700(11) 0.0692(15) 0.115(10) Uani 1 1 d . U
H74A H 0.6266 0.2499 0.0371 0.138 Uiso 1 1 calc R U
H74B H 0.5136 0.2977 0.0367 0.138 Uiso 1 1 calc R U
C75 C 0.493(4) 0.2222(11) 0.100(2) 0.105(8) Uani 1 1 d . U
C76 C 0.318(3) 0.1638(12) 0.0799(17) 0.111(10) Uani 1 1 d . U
H76A H 0.2786 0.1827 0.1174 0.133 Uiso 1 1 calc R U
H76B H 0.3695 0.1293 0.1023 0.133 Uiso 1 1 calc R U
H76C H 0.2462 0.1513 0.0369 0.133 Uiso 1 1 calc R U
C77 C 0.622(2) 0.4441(10) -0.0046(13) 0.084(7) Uani 1 1 d . U
H77A H 0.7129 0.4582 -0.0010 0.101 Uiso 1 1 calc R U
H77B H 0.5614 0.4778 -0.0103 0.101 Uiso 1 1 calc R U
H77C H 0.5944 0.4181 -0.0483 0.101 Uiso 1 1 calc R U
C78 C 0.4387(18) 0.7076(8) 0.4329(13) 0.051(4) Uani 1 1 d . U
C79 C 0.3277(18) 0.7441(8) 0.3977(13) 0.057(5) Uani 1 1 d . U
H79 H 0.2899 0.7407 0.3451 0.069 Uiso 1 1 calc R U
C80 C 0.2717(19) 0.7867(9) 0.4418(12) 0.055(5) Uani 1 1 d . U
H80 H 0.2046 0.8139 0.4183 0.066 Uiso 1 1 calc R U
C81 C 0.3199(18) 0.7854(8) 0.5174(13) 0.048(4) Uani 1 1 d . U
C82 C 0.4254(17) 0.7470(7) 0.5512(11) 0.049(4) Uani 1 1 d . U
H82 H 0.4595 0.7473 0.6042 0.059 Uiso 1 1 calc R U
C83 C 0.4790(18) 0.7092(8) 0.5085(13) 0.053(5) Uani 1 1 d . U
H83 H 0.5475 0.6831 0.5332 0.064 Uiso 1 1 calc R U
C84 C 0.2662(16) 0.8308(8) 0.5652(12) 0.042(4) Uani 1 1 d . U
C85 C 0.2287(17) 0.8885(8) 0.5418(12) 0.048(4) Uani 1 1 d . U
H85 H 0.2363 0.9008 0.4936 0.058 Uiso 1 1 calc R U
C86 C 0.1824(17) 0.9269(9) 0.5844(12) 0.050(5) Uani 1 1 d . U
H86 H 0.1612 0.9659 0.5666 0.059 Uiso 1 1 calc R U
C87 C 0.1925(15) 0.8538(9) 0.6730(11) 0.044(4) Uani 1 1 d . U
H87 H 0.1735 0.8423 0.7189 0.053 Uiso 1 1 calc R U
C88 C 0.2422(15) 0.8125(9) 0.6362(11) 0.042(4) Uani 1 1 d . U
H88 H 0.2608 0.7737 0.6553 0.051 Uiso 1 1 calc R U
C89 C 1.187(2) 0.3277(11) 0.1653(16) 0.080(6) Uani 1 1 d . U
C90 C 1.037(2) 0.3248(9) 0.1237(15) 0.075(6) Uani 1 1 d . U
H90A H 1.0015 0.2849 0.1282 0.090 Uiso 1 1 calc R U
H90B H 1.0251 0.3340 0.0697 0.090 Uiso 1 1 calc R U

loop_
_atom_site_aniso_label
_atom_site_aniso_U_11
_atom_site_aniso_U_22
_atom_site_aniso_U_33
_atom_site_aniso_U_23
_atom_site_aniso_U_13
_atom_site_aniso_U_12
Zn1 0.0404(11) 0.0251(11) 0.0669(15) -0.0006(10) 0.0269(10) 0.0002(9)
Zn2 0.0444(12) 0.0303(12) 0.0894(19) 0.0110(12) 0.0331(12) 0.0018(10)
O1 0.057(8) 0.046(8) 0.084(10) 0.001(7) 0.043(7) 0.011(6)
O2 0.068(9) 0.148(19) 0.140(16) -0.005(13) 0.004(10) 0.008(12)
O3 0.077(8) 0.135(15) 0.051(9) 0.034(10) 0.018(8) -0.023(11)
O4 0.092(11) 0.070(12) 0.158(17) 0.016(11) 0.074(11) 0.046(10)
O5 0.085(13) 0.110(16) 0.200(18) 0.054(15) 0.008(13) -0.030(12)
O6 0.108(15) 0.085(14) 0.114(14) 0.009(11) 0.043(10) 0.002(10)
N1 0.042(6) 0.010(7) 0.091(11) -0.007(6) 0.028(7) -0.002(6)
N2 0.040(6) 0.023(8) 0.073(10) -0.004(6) 0.019(6) -0.011(6)
N3 0.033(6) 0.037(9) 0.068(11) -0.002(7) 0.016(6) 0.008(6)
N4 0.038(6) 0.025(8) 0.033(7) -0.002(5) 0.015(5) -0.003(5)
N5 0.046(9) 0.011(6) 0.074(11) -0.018(7) 0.031(8) 0.003(6)
N6 0.038(6) 0.023(7) 0.069(10) 0.015(6) 0.031(6) 0.002(5)
N7 0.050(7) 0.035(9) 0.097(12) 0.007(7) 0.036(7) -0.007(6)
N8 0.050(7) 0.041(9) 0.088(12) 0.019(7) 0.045(7) 0.009(7)
N9 0.055(7) 0.022(8) 0.087(10) 0.013(6) 0.035(6) 0.003(6)
N10 0.042(9) 0.045(9) 0.077(11) 0.004(9) 0.030(8) -0.008(8)
C1 0.041(8) 0.010(8) 0.102(15) -0.010(8) 0.031(8) -0.007(7)
C2 0.042(8) 0.021(9) 0.087(14) -0.002(8) 0.025(8) 0.008(7)
C3 0.052(8) 0.023(9) 0.072(12) 0.004(7) 0.034(8) 0.002(7)
C4 0.048(7) 0.031(9) 0.032(9) 0.018(6) 0.032(6) 0.004(7)
C5 0.068(9) 0.016(9) 0.080(14) 0.000(9) 0.017(9) 0.004(8)
C6 0.050(7) 0.016(8) 0.069(12) 0.010(6) 0.031(7) -0.009(6)
C7 0.060(9) 0.044(11) 0.064(13) -0.011(9) 0.033(8) -0.011(8)
C8 0.042(8) 0.045(11) 0.083(14) 0.004(9) 0.019(8) -0.001(8)
C9 0.042(8) 0.019(9) 0.083(14) 0.005(7) 0.012(8) -0.004(7)
C10 0.042(9) 0.049(10) 0.038(10) 0.016(7) 0.001(7) 0.002(8)
C11 0.047(8) 0.047(10) 0.032(9) 0.018(6) 0.025(7) 0.009(7)
C12 0.034(8) 0.026(10) 0.132(17) -0.015(10) 0.030(8) -0.010(7)
C13 0.031(7) 0.032(11) 0.112(15) -0.015(10) 0.032(7) -0.004(8)
C14 0.045(8) 0.036(12) 0.080(13) -0.001(9) 0.022(7) 0.008(8)
C15 0.033(7) 0.057(12) 0.054(11) 0.007(8) 0.030(6) -0.004(7)
C16 0.037(7) 0.023(9) 0.093(11) -0.009(8) 0.021(7) -0.007(7)
C17 0.035(8) 0.028(9) 0.074(9) -0.017(7) 0.030(6) -0.003(7)
C18 0.024(7) 0.030(9) 0.076(12) -0.001(7) 0.021(7) 0.000(7)
C19 0.033(7) 0.024(8) 0.069(12) -0.010(7) 0.028(7) -0.008(7)
C20 0.044(9) 0.035(11) 0.044(10) -0.003(7) 0.033(7) -0.001(7)
C21 0.037(8) 0.036(12) 0.13(2) -0.011(12) 0.030(10) -0.003(8)
C22 0.061(12) 0.013(8) 0.068(12) 0.010(7) 0.029(10) 0.010(8)
C23 0.043(11) 0.053(12) 0.067(13) -0.023(10) 0.030(10) -0.011(8)
C24 0.075(13) 0.043(10) 0.036(10) 0.002(7) 0.023(9) -0.009(9)
C25 0.058(10) 0.088(19) 0.100(14) -0.022(14) 0.016(11) -0.028(12)
C26 0.092(18) 0.12(2) 0.105(14) 0.061(18) -0.016(14) -0.025(17)
C27 0.048(8) 0.042(12) 0.070(14) -0.010(10) 0.032(8) 0.003(9)
C28 0.039(8) 0.022(9) 0.080(13) 0.006(8) 0.029(8) 0.003(7)
C29 0.026(7) 0.045(12) 0.103(15) -0.020(10) 0.034(8) -0.021(7)
C30 0.039(10) 0.047(11) 0.078(11) 0.001(9) 0.025(8) -0.012(9)
C31 0.044(11) 0.052(12) 0.096(12) -0.012(9) 0.022(9) -0.021(9)
C32 0.080(12) 0.084(18) 0.078(14) -0.003(11) 0.013(11) -0.017(14)
C34 0.034(9) 0.030(9) 0.082(14) -0.010(8) 0.029(9) -0.001(7)
C35 0.065(12) 0.021(9) 0.065(10) -0.009(8) 0.039(9) -0.005(7)
C36 0.069(11) 0.019(8) 0.047(9) -0.008(7) 0.027(8) -0.015(7)
C37 0.044(10) 0.018(8) 0.054(8) 0.004(7) 0.015(8) 0.003(7)
C38 0.039(9) 0.023(8) 0.045(8) -0.011(7) 0.012(7) 0.000(6)
C39 0.045(9) 0.034(9) 0.019(8) -0.010(7) 0.000(6) 0.007(7)
C40 0.055(11) 0.020(9) 0.054(9) -0.014(8) 0.012(9) 0.009(8)
C41 0.041(10) 0.032(9) 0.039(9) -0.014(7) 0.003(8) 0.011(7)
C42 0.043(10) 0.039(9) 0.046(11) 0.002(8) 0.017(8) 0.002(8)
C43 0.049(11) 0.014(8) 0.061(12) -0.007(7) 0.012(9) 0.006(7)
C44 0.059(11) 0.010(7) 0.051(11) -0.012(6) 0.022(9) -0.007(7)
C45 0.058(11) 0.020(8) 0.037(10) -0.013(7) 0.003(8) 0.015(8)
C46 0.049(8) 0.030(10) 0.057(11) 0.009(7) 0.038(7) 0.018(7)
C47 0.043(7) 0.019(8) 0.070(12) 0.012(7) 0.032(7) 0.012(7)
C48 0.069(9) 0.007(7) 0.060(11) 0.015(6) 0.040(7) 0.003(7)
C49 0.041(8) 0.033(10) 0.109(15) -0.009(9) 0.046(8) -0.017(7)
C50 0.044(8) 0.056(13) 0.098(15) -0.012(11) 0.053(8) -0.015(8)
C51 0.066(9) 0.029(11) 0.105(17) -0.004(9) 0.009(10) -0.005(9)
C52 0.078(11) 0.038(12) 0.126(19) -0.003(10) 0.012(11) -0.030(9)
C53 0.067(11) 0.064(17) 0.15(2) -0.005(12) 0.006(12) -0.017(11)
C54 0.047(9) 0.055(13) 0.100(16) 0.012(9) 0.021(9) -0.026(8)
C55 0.049(11) 0.068(16) 0.117(19) 0.018(11) 0.027(11) -0.010(10)
C56 0.052(8) 0.076(16) 0.079(15) 0.032(8) 0.014(9) 0.022(10)
C57 0.056(9) 0.071(15) 0.090(15) 0.052(9) 0.033(9) 0.024(9)
C58 0.078(9) 0.051(12) 0.067(12) 0.051(7) 0.052(8) 0.025(9)
C59 0.054(8) 0.015(9) 0.109(15) 0.029(7) 0.042(8) 0.005(7)
C60 0.072(8) 0.028(10) 0.081(13) 0.022(8) 0.053(8) 0.002(8)
C61 0.067(8) 0.034(11) 0.085(13) 0.006(8) 0.050(8) 0.006(7)
C62 0.068(11) 0.033(10) 0.154(19) -0.024(9) 0.041(10) 0.011(8)
C63 0.063(11) 0.025(10) 0.132(14) -0.026(8) 0.036(10) -0.001(9)
C64 0.044(8) 0.014(8) 0.097(12) -0.010(8) 0.034(8) -0.010(7)
C65 0.054(10) 0.019(9) 0.054(11) 0.003(7) 0.021(8) 0.004(7)
C66 0.043(8) 0.034(11) 0.14(2) -0.016(12) 0.045(9) 0.004(9)
C67 0.063(13) 0.044(12) 0.089(16) -0.011(10) 0.044(11) -0.001(10)
C68 0.064(13) 0.021(10) 0.097(15) -0.008(9) 0.038(11) 0.006(9)
C69 0.091(17) 0.049(13) 0.102(18) -0.009(10) 0.003(14) -0.030(11)
C70 0.083(13) 0.074(19) 0.13(2) -0.007(14) -0.007(14) -0.036(14)
C71 0.093(19) 0.051(16) 0.16(2) 0.003(15) -0.016(17) -0.006(14)
C72 0.070(10) 0.061(15) 0.085(16) 0.030(12) 0.040(10) 0.041(10)
C73 0.120(19) 0.025(10) 0.104(18) -0.016(10) 0.003(14) -0.003(9)
C74 0.17(3) 0.068(18) 0.100(17) -0.026(13) 0.023(17) -0.036(15)
C75 0.16(2) 0.034(13) 0.143(18) -0.046(13) 0.073(15) -0.024(13)
C76 0.11(2) 0.10(2) 0.15(3) -0.001(18) 0.079(19) -0.001(14)
C77 0.071(15) 0.068(15) 0.095(13) -0.031(10) -0.012(13) 0.023(13)
C78 0.045(10) 0.029(10) 0.091(12) -0.015(9) 0.041(9) -0.013(7)
C79 0.050(10) 0.029(11) 0.098(13) -0.015(9) 0.029(9) -0.010(7)
C80 0.049(11) 0.056(13) 0.074(10) 0.012(10) 0.042(9) 0.009(9)
C81 0.044(10) 0.023(9) 0.087(11) -0.003(9) 0.034(9) -0.007(7)
C82 0.050(10) 0.022(10) 0.073(11) -0.024(8) 0.012(8) -0.012(7)
C83 0.048(11) 0.027(10) 0.095(11) -0.012(10) 0.036(10) -0.003(8)
C84 0.028(9) 0.034(9) 0.074(11) 0.006(8) 0.028(9) 0.001(7)
C85 0.039(10) 0.031(9) 0.076(13) 0.001(8) 0.017(9) 0.003(8)
C86 0.044(10) 0.034(10) 0.081(13) -0.004(9) 0.035(10) 0.000(8)
C87 0.018(8) 0.052(11) 0.064(12) -0.001(8) 0.011(8) 0.008(8)
C88 0.024(9) 0.042(10) 0.059(11) -0.004(8) 0.006(8) -0.011(7)
C89 0.091(12) 0.055(14) 0.120(18) 0.032(10) 0.077(12) 0.030(11)
C90 0.083(10) 0.025(10) 0.137(18) 0.018(9) 0.064(11) 0.012(9)

loop_
_atom_type_symbol
_atom_type_description
_atom_type_scat_dispersion_real
_atom_type_scat_dispersion_imag
_atom_type_scat_source
C C 0.0033 0.0016 'International Tables Vol C Tables 4.2.6.8 and 6.1.1.4'
H H 0.0000 0.0000 'International Tables Vol C Tables 4.2.6.8 and 6.1.1.4'
N N 0.0061 0.0033 'International Tables Vol C Tables 4.2.6.8 and 6.1.1.4'
O O 0.0106 0.0060 'International Tables Vol C Tables 4.2.6.8 and 6.1.1.4'
Zn Zn 0.2839 1.4301 'International Tables Vol C Tables 4.2.6.8 and 6.1.1.4'

loop_
_geom_angle_atom_site_label_1
_geom_angle_atom_site_label_2
_geom_angle_atom_site_label_3
_geom_angle
_geom_angle_site_symmetry_1
_geom_angle_site_symmetry_3
N1 Zn1 N3 165.0(7) . .
N1 Zn1 N2 91.3(6) . .
N3 Zn1 N2 86.7(6) . .
N1 Zn1 N5 94.5(6) . 2_755
N3 Zn1 N5 100.4(6) . 2_755
N2 Zn1 N5 103.6(6) . 2_755
N1 Zn1 N4 88.6(6) . .
N3 Zn1 N4 89.3(6) . .
N2 Zn1 N4 164.0(6) . .
N5 Zn1 N4 92.3(6) 2_755 .
N8 Zn2 N6 163.0(6) . .
N8 Zn2 N7 87.6(7) . .
N6 Zn2 N7 90.5(6) . .
N8 Zn2 N10 100.6(6) . 2_646
N6 Zn2 N10 96.3(6) . 2_646
N7 Zn2 N10 100.2(7) . 2_646
N8 Zn2 N9 88.3(7) . .
N6 Zn2 N9 89.5(6) . .
N7 Zn2 N9 165.9(6) . .
N10 Zn2 N9 93.9(6) 2_646 .
C32 O3 C33 117(2) . .
C75 O6 C76 122(3) . .
C4 N1 C1 106.7(14) . .
C4 N1 Zn1 125.8(12) . .
C1 N1 Zn1 126.7(11) . .
C6 N2 C9 104.1(14) . .
C6 N2 Zn1 125.8(12) . .
C9 N2 Zn1 130.1(12) . .
C14 N3 C11 110.8(15) . .
C14 N3 Zn1 121.8(12) . .
C11 N3 Zn1 127.0(12) . .
C19 N4 C16 111.5(14) . .
C19 N4 Zn1 122.4(11) . .
C16 N4 Zn1 125.0(11) . .
C43 N5 C44 116.8(14) . .
C43 N5 Zn1 119.1(11) . 2_745
C44 N5 Zn1 123.7(13) . 2_745
C46 N6 C49 110.4(15) . .
C46 N6 Zn2 124.5(12) . .
C49 N6 Zn2 124.0(13) . .
C54 N7 C51 108.5(19) . .
C54 N7 Zn2 127.1(15) . .
C51 N7 Zn2 123.7(13) . .
C59 N8 C56 103.8(18) . .
C59 N8 Zn2 123.0(14) . .
C56 N8 Zn2 132.5(16) . .
C64 N9 C61 106.1(17) . .
C64 N9 Zn2 125.5(12) . .
C61 N9 Zn2 128.4(13) . .
C86 N10 C87 117.1(18) . .
C86 N10 Zn2 120.2(14) . 2_656
C87 N10 Zn2 122.6(14) . 2_656
C20 C1 N1 123.9(16) . .
C20 C1 C2 127.5(17) . .
N1 C1 C2 108.1(16) . .
C3 C2 C1 106.8(15) . .
C3 C2 C21 129.5(17) . .
C1 C2 C21 123.0(18) . .
C2 C3 C22 121.9(17) . .
C2 C3 C4 109.2(16) . .
C22 C3 C4 128.9(18) . .
C5 C4 N1 122.6(16) . .
C5 C4 C3 128.6(17) . .
N1 C4 C3 108.8(16) . .
C6 C5 C4 132.3(19) . .
C6 C5 H5 113.8 . .
C4 C5 H5 113.8 . .
C5 C6 N2 120.8(17) . .
C5 C6 C7 128.6(18) . .
N2 C6 C7 110.3(15) . .
C8 C7 C24 128.7(19) . .
C8 C7 C6 108.6(18) . .
C24 C7 C6 122.6(18) . .
C7 C8 C9 106.4(17) . .
C7 C8 C25 130(2) . .
C9 C8 C25 122.7(18) . .
C10 C9 N2 123.6(18) . .
C10 C9 C8 126.0(17) . .
N2 C9 C8 110.3(16) . .
C9 C10 C11 126.8(16) . .
C9 C10 H10 116.6 . .
C11 C10 H10 116.6 . .
N3 C11 C10 123.4(16) . .
N3 C11 C12 105.6(16) . .
C10 C11 C12 129.1(16) . .
C13 C12 C11 107.2(16) . .
C13 C12 C27 127.7(18) . .
C11 C12 C27 125.1(17) . .
C28 C13 C12 147.4(18) . .
C28 C13 C14 105.9(17) . .
C12 C13 C14 106.7(18) . .
N3 C14 C15 138.7(18) . .
N3 C14 C13 109.7(18) . .
C15 C14 C13 111.6(19) . .
C14 C15 C16 117.3(19) . .
C14 C15 C29 107.9(16) . .
C16 C15 C29 134.7(19) . .
N4 C16 C15 127.2(18) . .
N4 C16 C17 109.5(14) . .
C15 C16 C17 123.3(18) . .
C18 C17 C30 116.1(15) . .
C18 C17 C16 98.7(14) . .
C30 C17 C16 108.4(14) . .
C18 C17 H17 111.0 . .
C30 C17 H17 111.0 . .
C16 C17 H17 111.0 . .
C34 C18 C17 114.3(14) . .
C34 C18 C19 111.6(15) . .
C17 C18 C19 102.6(13) . .
C34 C18 H18 109.4 . .
C17 C18 H18 109.4 . .
C19 C18 H18 109.4 . .
N4 C19 C20 126.7(16) . .
N4 C19 C18 109.4(14) . .
C20 C19 C18 123.9(15) . .
C1 C20 C19 127.8(17) . .
C1 C20 H20 116.1 . .
C19 C20 H20 116.1 . .
C2 C21 H21A 109.5 . .
C2 C21 H21B 109.5 . .
H21A C21 H21B 109.5 . .
C2 C21 H21C 109.5 . .
H21A C21 H21C 109.5 . .
H21B C21 H21C 109.5 . .
C23 C22 C3 174(2) . .
C22 C23 C35 173(2) . .
C7 C24 H24A 109.5 . .
C7 C24 H24B 109.5 . .
H24A C24 H24B 109.5 . .
C7 C24 H24C 109.5 . .
H24A C24 H24C 109.5 . .
H24B C24 H24C 109.5 . .
C26 C25 C8 114(2) . .
C26 C25 H25A 108.8 . .
C8 C25 H25A 108.8 . .
C26 C25 H25B 108.8 . .
C8 C25 H25B 108.8 . .
H25A C25 H25B 107.7 . .
C25 C26 H26A 109.5 . .
C25 C26 H26B 109.5 . .
H26A C26 H26B 109.5 . .
C25 C26 H26C 109.5 . .
H26A C26 H26C 109.5 . .
H26B C26 H26C 109.5 . .
C12 C27 H27A 109.5 . .
C12 C27 H27B 109.5 . .
H27A C27 H27B 109.5 . .
C12 C27 H27C 109.5 . .
H27A C27 H27C 109.5 . .
H27B C27 H27C 109.5 . .
O1 C28 C13 130.4(18) . .
O1 C28 C29 119.3(17) . .
C13 C28 C29 110.3(16) . .
C15 C29 C28 104.0(16) . .
C15 C29 H29A 111.0 . .
C28 C29 H29A 111.0 . .
C15 C29 H29B 111.0 . .
C28 C29 H29B 111.0 . .
H29A C29 H29B 109.0 . .
C31 C30 C17 110.3(15) . .
C31 C30 H30A 109.6 . .
C17 C30 H30A 109.6 . .
C31 C30 H30B 109.6 . .
C17 C30 H30B 109.6 . .
H30A C30 H30B 108.1 . .
C30 C31 C32 112.9(16) . .
C30 C31 H31A 109.0 . .
C32 C31 H31A 109.0 . .
C30 C31 H31B 109.0 . .
C32 C31 H31B 109.0 . .
H31A C31 H31B 107.8 . .
O3 C32 O2 119(2) . .
O3 C32 C31 116(2) . .
O2 C32 C31 125(2) . .
O3 C33 H33A 109.5 . .
O3 C33 H33B 109.5 . .
H33A C33 H33B 109.5 . .
O3 C33 H33C 109.5 . .
H33A C33 H33C 109.5 . .
H33B C33 H33C 109.5 . .
C18 C34 H34A 109.5 . .
C18 C34 H34B 109.5 . .
H34A C34 H34B 109.5 . .
C18 C34 H34C 109.5 . .
H34A C34 H34C 109.5 . .
H34B C34 H34C 109.5 . .
C40 C35 C36 120.1(16) . .
C40 C35 C23 124.1(18) . .
C36 C35 C23 115.6(17) . .
C37 C36 C35 115.4(16) . .
C37 C36 H36 122.3 . .
C35 C36 H36 122.3 . .
C36 C37 C38 125.8(16) . .
C36 C37 H37 117.1 . .
C38 C37 H37 117.1 . .
C39 C38 C37 116.5(15) . .
C39 C38 C41 122.4(16) . .
C37 C38 C41 121.1(16) . .
C38 C39 C40 121.1(15) . .
C38 C39 H39 119.4 . .
C40 C39 H39 119.4 . .
C35 C40 C39 120.9(16) . .
C35 C40 H40 119.6 . .
C39 C40 H40 119.6 . .
C45 C41 C42 114.3(16) . .
C45 C41 C38 124.0(17) . .
C42 C41 C38 121.7(18) . .
C41 C42 C43 117.4(18) . .
C41 C42 H42 121.3 . .
C43 C42 H42 121.3 . .
N5 C43 C42 126.7(16) . .
N5 C43 H43 116.7 . .
C42 C43 H43 116.7 . .
N5 C44 C45 118.7(17) . .
N5 C44 H44 120.7 . .
C45 C44 H44 120.7 . .
C41 C45 C44 126.1(16) . .
C41 C45 H45 117.0 . .
C44 C45 H45 117.0 . .
N6 C46 C65 128.1(15) . .
N6 C46 C47 107.5(16) . .
C65 C46 C47 124.3(16) . .
C48 C47 C66 127.7(16) . .
C48 C47 C46 106.3(15) . .
C66 C47 C46 125.9(17) . .
C47 C48 C67 126.0(17) . .
C47 C48 C49 108.1(16) . .
C67 C48 C49 125.7(19) . .
N6 C49 C50 125.9(17) . .
N6 C49 C48 107.8(17) . .
C50 C49 C48 126.2(18) . .
C51 C50 C49 128(2) . .
C51 C50 H50 116.2 . .
C49 C50 H50 116.2 . .
C50 C51 N7 126(2) . .
C50 C51 C52 126(2) . .
N7 C51 C52 107.7(19) . .
C53 C52 C51 106(2) . .
C53 C52 C69 132(2) . .
C51 C52 C69 122(2) . .
C54 C53 C52 106(2) . .
C54 C53 C70 125(3) . .
C52 C53 C70 128(3) . .
N7 C54 C53 111(2) . .
N7 C54 C55 122(2) . .
C53 C54 C55 127(2) . .
C56 C55 C54 129(2) . .
C56 C55 H55 115.7 . .
C54 C55 H55 115.7 . .
C55 C56 C57 125(2) . .
C55 C56 N8 121(2) . .
C57 C56 N8 114(2) . .
C56 C57 C58 104.7(19) . .
C56 C57 C72 128(2) . .
C58 C57 C72 127(2) . .
C59 C58 C57 104(2) . .
C59 C58 C89 109(2) . .
C57 C58 C89 147(2) . .
N8 C59 C60 130.3(19) . .
N8 C59 C58 114(2) . .
C60 C59 C58 115(2) . .
C61 C60 C59 131(2) . .
C61 C60 C90 124(2) . .
C59 C60 C90 103.9(18) . .
C60 C61 N9 116(2) . .
C60 C61 C62 131(2) . .
N9 C61 C62 111.8(17) . .
C61 C62 C63 98.9(17) . .
C61 C62 C73 104(2) . .
C63 C62 C73 105.7(18) . .
C61 C62 H62 115.3 . .
C63 C62 H62 115.3 . .
C73 C62 H62 115.3 . .
C64 C63 C62 104.8(19) . .
C64 C63 C77 114.4(17) . .
C62 C63 C77 106.8(19) . .
C64 C63 H63 110.2 . .
C62 C63 H63 110.2 . .
C77 C63 H63 110.2 . .
N9 C64 C65 122.5(18) . .
N9 C64 C63 113.2(16) . .
C65 C64 C63 124.3(18) . .
C46 C65 C64 128.4(17) . .
C46 C65 H65 115.8 . .
C64 C65 H65 115.8 . .
C47 C66 H66A 109.5 . .
C47 C66 H66B 109.5 . .
H66A C66 H66B 109.5 . .
C47 C66 H66C 109.5 . .
H66A C66 H66C 109.5 . .
H66B C66 H66C 109.5 . .
C68 C67 C48 176(2) . .
C67 C68 C78 177(3) . .
C52 C69 H69A 109.5 . .
C52 C69 H69B 109.5 . .
H69A C69 H69B 109.5 . .
C52 C69 H69C 109.5 . .
H69A C69 H69C 109.5 . .
H69B C69 H69C 109.5 . .
C71 C70 C53 109(2) . .
C71 C70 H70A 109.8 . .
C53 C70 H70A 109.8 . .
C71 C70 H70B 109.8 . .
C53 C70 H70B 109.8 . .
H70A C70 H70B 108.3 . .
C70 C71 H71A 109.5 . .
C70 C71 H71B 109.5 . .
H71A C71 H71B 109.5 . .
C70 C71 H71C 109.5 . .
H71A C71 H71C 109.5 . .
H71B C71 H71C 109.5 . .
C57 C72 H72A 109.5 . .
C57 C72 H72B 109.5 . .
H72A C72 H72B 109.5 . .
C57 C72 H72C 109.5 . .
H72A C72 H72C 109.5 . .
H72B C72 H72C 109.5 . .
C74 C73 C62 106(2) . .
C74 C73 H73A 110.5 . .
C62 C73 H73A 110.5 . .
C74 C73 H73B 110.5 . .
C62 C73 H73B 110.5 . .
H73A C73 H73B 108.7 . .
C73 C74 C75 116(2) . .
C73 C74 H74A 108.2 . .
C75 C74 H74A 108.2 . .
C73 C74 H74B 108.2 . .
C75 C74 H74B 108.2 . .
H74A C74 H74B 107.4 . .
O6 C75 O5 126(3) . .
O6 C75 C74 118(3) . .
O5 C75 C74 116(3) . .
O6 C76 H76A 109.5 . .
O6 C76 H76B 109.5 . .
H76A C76 H76B 109.5 . .
O6 C76 H76C 109.5 . .
H76A C76 H76C 109.5 . .
H76B C76 H76C 109.5 . .
C63 C77 H77A 109.5 . .
C63 C77 H77B 109.5 . .
H77A C77 H77B 109.5 . .
C63 C77 H77C 109.5 . .
H77A C77 H77C 109.5 . .
H77B C77 H77C 109.5 . .
C83 C78 C68 127(2) . .
C83 C78 C79 117.2(18) . .
C68 C78 C79 116(2) . .
C78 C79 C80 121(2) . .
C78 C79 H79 119.6 . .
C80 C79 H79 119.6 . .
C81 C80 C79 117.1(19) . .
C81 C80 H80 121.4 . .
C79 C80 H80 121.4 . .
C80 C81 C82 120.6(19) . .
C80 C81 C84 118.4(18) . .
C82 C81 C84 120.7(19) . .
C83 C82 C81 120.9(19) . .
C83 C82 H82 119.5 . .
C81 C82 H82 119.5 . .
C78 C83 C82 122.8(19) . .
C78 C83 H83 118.6 . .
C82 C83 H83 118.6 . .
C85 C84 C88 116.6(19) . .
C85 C84 C81 124.1(19) . .
C88 C84 C81 119.2(17) . .
C86 C85 C84 123(2) . .
C86 C85 H85 118.6 . .
C84 C85 H85 118.6 . .
N10 C86 C85 121(2) . .
N10 C86 H86 119.4 . .
C85 C86 H86 119.4 . .
C88 C87 N10 127(2) . .
C88 C87 H87 116.7 . .
N10 C87 H87 116.7 . .
C87 C88 C84 115.5(18) . .
C87 C88 H88 122.3 . .
C84 C88 H88 122.3 . .
O4 C89 C58 127(3) . .
O4 C89 C90 128(3) . .
C58 C89 C90 104.9(18) . .
C89 C90 C60 107(2) . .
C89 C90 H90A 110.4 . .
C60 C90 H90A 110.4 . .
C89 C90 H90B 110.4 . .
C60 C90 H90B 110.4 . .
H90A C90 H90B 108.6 . .

loop_
_geom_bond_atom_site_label_1
_geom_bond_atom_site_label_2
_geom_bond_distance
_geom_bond_site_symmetry_2
Zn1 N1 1.997(14) .
Zn1 N3 2.023(14) .
Zn1 N2 2.049(14) .
Zn1 N5 2.146(13) 2_755
Zn1 N4 2.187(13) .
Zn2 N8 2.016(15) .
Zn2 N6 2.037(14) .
Zn2 N7 2.095(18) .
Zn2 N10 2.136(17) 2_646
Zn2 N9 2.164(17) .
O1 C28 1.29(2) .
O2 C32 1.27(3) .
O3 C32 1.26(3) .
O3 C33 1.49(3) .
O4 C89 1.22(2) .
O5 C75 1.50(4) .
O6 C75 1.20(3) .
O6 C76 1.33(3) .
N1 C4 1.38(2) .
N1 C1 1.42(2) .
N2 C6 1.40(2) .
N2 C9 1.41(2) .
N3 C14 1.35(2) .
N3 C11 1.42(2) .
N4 C19 1.31(2) .
N4 C16 1.39(2) .
N5 C43 1.35(2) .
N5 C44 1.35(2) .
N5 Zn1 2.146(13) 2_745
N6 C46 1.36(2) .
N6 C49 1.38(2) .
N7 C54 1.37(2) .
N7 C51 1.38(3) .
N8 C59 1.32(3) .
N8 C56 1.40(3) .
N9 C64 1.37(2) .
N9 C61 1.41(2) .
N10 C86 1.32(2) .
N10 C87 1.38(2) .
N10 Zn2 2.136(17) 2_656
C1 C20 1.37(2) .
C1 C2 1.47(2) .
C2 C3 1.34(2) .
C2 C21 1.51(2) .
C3 C22 1.42(2) .
C3 C4 1.46(2) .
C4 C5 1.38(2) .
C5 C6 1.36(2) .
C5 H5 0.9500 .
C6 C7 1.49(3) .
C7 C8 1.31(3) .
C7 C24 1.47(2) .
C8 C9 1.51(3) .
C8 C25 1.54(3) .
C9 C10 1.30(3) .
C10 C11 1.43(3) .
C10 H10 0.9500 .
C11 C12 1.49(3) .
C12 C13 1.42(3) .
C12 C27 1.58(2) .
C13 C28 1.38(3) .
C13 C14 1.46(2) .
C14 C15 1.41(3) .
C15 C16 1.42(2) .
C15 C29 1.46(3) .
C16 C17 1.59(3) .
C17 C18 1.52(2) .
C17 C30 1.55(2) .
C17 H17 1.0000 .
C18 C34 1.50(2) .
C18 C19 1.59(2) .
C18 H18 1.0000 .
C19 C20 1.39(2) .
C20 H20 0.9500 .
C21 H21A 0.9800 .
C21 H21B 0.9800 .
C21 H21C 0.9800 .
C22 C23 1.20(2) .
C23 C35 1.48(2) .
C24 H24A 0.9800 .
C24 H24B 0.9800 .
C24 H24C 0.9800 .
C25 C26 1.50(3) .
C25 H25A 0.9900 .
C25 H25B 0.9900 .
C26 H26A 0.9800 .
C26 H26B 0.9800 .
C26 H26C 0.9800 .
C27 H27A 0.9800 .
C27 H27B 0.9800 .
C27 H27C 0.9800 .
C28 C29 1.54(2) .
C29 H29A 0.9900 .
C29 H29B 0.9900 .
C30 C31 1.49(3) .
C30 H30A 0.9900 .
C30 H30B 0.9900 .
C31 C32 1.60(3) .
C31 H31A 0.9900 .
C31 H31B 0.9900 .
C33 H33A 0.9800 .
C33 H33B 0.9800 .
C33 H33C 0.9800 .
C34 H34A 0.9800 .
C34 H34B 0.9800 .
C34 H34C 0.9800 .
C35 C40 1.33(2) .
C35 C36 1.47(3) .
C36 C37 1.36(2) .
C36 H36 0.9500 .
C37 C38 1.39(2) .
C37 H37 0.9500 .
C38 C39 1.38(2) .
C38 C41 1.43(2) .
C39 C40 1.41(2) .
C39 H39 0.9500 .
C40 H40 0.9500 .
C41 C45 1.38(2) .
C41 C42 1.42(2) .
C42 C43 1.43(2) .
C42 H42 0.9500 .
C43 H43 0.9500 .
C44 C45 1.44(2) .
C44 H44 0.9500 .
C45 H45 0.9500 .
C46 C65 1.38(2) .
C46 C47 1.52(2) .
C47 C48 1.37(2) .
C47 C66 1.50(2) .
C48 C67 1.41(2) .
C48 C49 1.48(2) .
C49 C50 1.39(3) .
C50 C51 1.35(3) .
C50 H50 0.9500 .
C51 C52 1.49(3) .
C52 C53 1.42(3) .
C52 C69 1.60(3) .
C53 C54 1.42(3) .
C53 C70 1.52(3) .
C54 C55 1.52(3) .
C55 C56 1.33(3) .
C55 H55 0.9500 .
C56 C57 1.37(3) .
C57 C58 1.46(3) .
C57 C72 1.49(3) .
C58 C59 1.43(3) .
C58 C89 1.48(3) .
C59 C60 1.40(3) .
C60 C61 1.34(3) .
C60 C90 1.58(3) .
C61 C62 1.52(3) .
C62 C63 1.56(3) .
C62 C73 1.73(3) .
C62 H62 1.0000 .
C63 C64 1.44(3) .
C63 C77 1.56(3) .
C63 H63 1.0000 .
C64 C65 1.40(2) .
C65 H65 0.9500 .
C66 H66A 0.9800 .
C66 H66B 0.9800 .
C66 H66C 0.9800 .
C67 C68 1.22(3) .
C68 C78 1.40(3) .
C69 H69A 0.9800 .
C69 H69B 0.9800 .
C69 H69C 0.9800 .
C70 C71 1.46(3) .
C70 H70A 0.9900 .
C70 H70B 0.9900 .
C71 H71A 0.9800 .
C71 H71B 0.9800 .
C71 H71C 0.9800 .
C72 H72A 0.9800 .
C72 H72B 0.9800 .
C72 H72C 0.9800 .
C73 C74 1.42(3) .
C73 H73A 0.9900 .
C73 H73B 0.9900 .
C74 C75 1.58(3) .
C74 H74A 0.9900 .
C74 H74B 0.9900 .
C76 H76A 0.9800 .
C76 H76B 0.9800 .
C76 H76C 0.9800 .
C77 H77A 0.9800 .
C77 H77B 0.9800 .
C77 H77C 0.9800 .
C78 C83 1.35(3) .
C78 C79 1.43(3) .
C79 C80 1.47(3) .
C79 H79 0.9500 .
C80 C81 1.36(3) .
C80 H80 0.9500 .
C81 C82 1.42(2) .
C81 C84 1.54(3) .
C82 C83 1.37(2) .
C82 H82 0.9500 .
C83 H83 0.9500 .
C84 C85 1.40(2) .
C84 C88 1.45(3) .
C85 C86 1.34(3) .
C85 H85 0.9500 .
C86 H86 0.9500 .
C87 C88 1.33(2) .
C87 H87 0.9500 .
C88 H88 0.9500 .
C89 C90 1.55(3) .
C90 H90A 0.9900 .
C90 H90B 0.9900 .

loop_
_geom_torsion_atom_site_label_1
_geom_torsion_atom_site_label_2
_geom_torsion_atom_site_label_3
_geom_torsion_atom_site_label_4
_geom_torsion
_geom_torsion_site_symmetry_1
C4 N1 C1 C20 179.2(18) .
Zn1 N1 C1 C20 9(3) .
C4 N1 C1 C2 6(2) .
Zn1 N1 C1 C2 -164.4(13) .
C20 C1 C2 C3 -179(2) .
N1 C1 C2 C3 -6(2) .
C20 C1 C2 C21 10(3) .
N1 C1 C2 C21 -177.2(18) .
C1 C2 C3 C22 -176.1(17) .
C21 C2 C3 C22 -5(3) .
C1 C2 C3 C4 3(2) .
C21 C2 C3 C4 174(2) .
C1 N1 C4 C5 176.6(16) .
Zn1 N1 C4 C5 -13(2) .
C1 N1 C4 C3 -3.9(19) .
Zn1 N1 C4 C3 166.6(11) .
C2 C3 C4 C5 179.8(18) .
C22 C3 C4 C5 -1(3) .
C2 C3 C4 N1 0(2) .
C22 C3 C4 N1 179.7(17) .
N1 C4 C5 C6 9(3) .
C3 C4 C5 C6 -170(2) .
C4 C5 C6 N2 -6(3) .
C4 C5 C6 C7 -179.9(19) .
C9 N2 C6 C5 -173.0(17) .
Zn1 N2 C6 C5 8(2) .
C9 N2 C6 C7 2(2) .
Zn1 N2 C6 C7 -177.7(12) .
C5 C6 C7 C8 176(2) .
N2 C6 C7 C8 2(2) .
C5 C6 C7 C24 0(3) .
N2 C6 C7 C24 -173.7(16) .
C24 C7 C8 C9 170.9(19) .
C6 C7 C8 C9 -4(2) .
C24 C7 C8 C25 2(4) .
C6 C7 C8 C25 -173(2) .
C6 N2 C9 C10 179.1(19) .
Zn1 N2 C9 C10 -2(3) .
C6 N2 C9 C8 -4(2) .
Zn1 N2 C9 C8 174.9(13) .
C7 C8 C9 C10 -178(2) .
C25 C8 C9 C10 -8(3) .
C7 C8 C9 N2 6(2) .
C25 C8 C9 N2 175.3(19) .
N2 C9 C10 C11 2(3) .
C8 C9 C10 C11 -174.5(18) .
C14 N3 C11 C10 -167.6(17) .
Zn1 N3 C11 C10 20(2) .
C14 N3 C11 C12 -2(2) .
Zn1 N3 C11 C12 -174.3(13) .
C9 C10 C11 N3 -11(3) .
C9 C10 C11 C12 -173(2) .
N3 C11 C12 C13 2(2) .
C10 C11 C12 C13 166.3(19) .
N3 C11 C12 C27 -177.3(18) .
C10 C11 C12 C27 -13(3) .
C11 C12 C13 C28 177(3) .
C27 C12 C13 C28 -4(5) .
C11 C12 C13 C14 -1(2) .
C27 C12 C13 C14 178(2) .
C11 N3 C14 C15 180(2) .
Zn1 N3 C14 C15 -7(4) .
C11 N3 C14 C13 1(2) .
Zn1 N3 C14 C13 174.2(13) .
C28 C13 C14 N3 -178.8(17) .
C12 C13 C14 N3 0(3) .
C28 C13 C14 C15 2(3) .
C12 C13 C14 C15 -179.2(19) .
N3 C14 C15 C16 -1(4) .
C13 C14 C15 C16 177.4(18) .
N3 C14 C15 C29 -178(3) .
C13 C14 C15 C29 1(3) .
C19 N4 C16 C15 169.7(19) .
Zn1 N4 C16 C15 1(3) .
C19 N4 C16 C17 -12(2) .
Zn1 N4 C16 C17 179.4(10) .
C14 C15 C16 N4 4(3) .
C29 C15 C16 N4 180(2) .
C14 C15 C16 C17 -173.5(17) .
C29 C15 C16 C17 2(3) .
N4 C16 C17 C18 25.5(18) .
C15 C16 C17 C18 -156.4(18) .
N4 C16 C17 C30 -95.8(17) .
C15 C16 C17 C30 82(2) .
C30 C17 C18 C34 -150.1(16) .
C16 C17 C18 C34 94.5(17) .
C30 C17 C18 C19 88.8(17) .
C16 C17 C18 C19 -26.6(16) .
C16 N4 C19 C20 172.1(18) .
Zn1 N4 C19 C20 -19(3) .
C16 N4 C19 C18 -7(2) .
Zn1 N4 C19 C18 162.1(11) .
C34 C18 C19 N4 -99.7(17) .
C17 C18 C19 N4 23.1(19) .
C34 C18 C19 C20 81(2) .
C17 C18 C19 C20 -155.7(17) .
N1 C1 C20 C19 2(3) .
C2 C1 C20 C19 173.6(18) .
N4 C19 C20 C1 5(3) .
C18 C19 C20 C1 -176.4(18) .
C7 C8 C25 C26 -60(4) .
C9 C8 C25 C26 133(2) .
C12 C13 C28 O1 0(5) .
C14 C13 C28 O1 177.1(19) .
C12 C13 C28 C29 178(3) .
C14 C13 C28 C29 -4(2) .
C14 C15 C29 C28 -3(2) .
C16 C15 C29 C28 -179(2) .
O1 C28 C29 C15 -176.3(17) .
C13 C28 C29 C15 5(2) .
C18 C17 C30 C31 69(2) .
C16 C17 C30 C31 179.1(15) .
C17 C30 C31 C32 -168.4(17) .
C33 O3 C32 O2 -7(4) .
C33 O3 C32 C31 180(2) .
C30 C31 C32 O3 -41(3) .
C30 C31 C32 O2 147(2) .
C40 C35 C36 C37 1(2) .
C23 C35 C36 C37 -175.0(15) .
C35 C36 C37 C38 -3(2) .
C36 C37 C38 C39 4(3) .
C36 C37 C38 C41 -176.1(17) .
C37 C38 C39 C40 -3(3) .
C41 C38 C39 C40 177.7(17) .
C36 C35 C40 C39 0(3) .
C23 C35 C40 C39 175.9(17) .
C38 C39 C40 C35 1(3) .
C39 C38 C41 C45 40(3) .
C37 C38 C41 C45 -139.9(18) .
C39 C38 C41 C42 -137.0(18) .
C37 C38 C41 C42 43(3) .
C45 C41 C42 C43 -3(2) .
C38 C41 C42 C43 173.6(15) .
C44 N5 C43 C42 -2(3) .
Zn1 N5 C43 C42 -174.9(13) 2_745
C41 C42 C43 N5 3(3) .
C43 N5 C44 C45 0(2) .
Zn1 N5 C44 C45 173.2(11) 2_745
C42 C41 C45 C44 2(3) .
C38 C41 C45 C44 -174.5(15) .
N5 C44 C45 C41 -1(3) .
C49 N6 C46 C65 178.2(18) .
Zn2 N6 C46 C65 -14(3) .
C49 N6 C46 C47 1.2(19) .
Zn2 N6 C46 C47 169.5(11) .
N6 C46 C47 C48 -0.3(19) .
C65 C46 C47 C48 -177.4(17) .
N6 C46 C47 C66 -178.1(17) .
C65 C46 C47 C66 5(3) .
C66 C47 C48 C67 2(3) .
C46 C47 C48 C67 -175.9(17) .
C66 C47 C48 C49 177.1(18) .
C46 C47 C48 C49 -0.7(19) .
C46 N6 C49 C50 -177.6(19) .
Zn2 N6 C49 C50 14(3) .
C46 N6 C49 C48 -2(2) .
Zn2 N6 C49 C48 -170.0(10) .
C47 C48 C49 N6 1(2) .
C67 C48 C49 N6 176.7(17) .
C47 C48 C49 C50 177.4(19) .
C67 C48 C49 C50 -7(3) .
N6 C49 C50 C51 -5(4) .
C48 C49 C50 C51 180(2) .
C49 C50 C51 N7 3(4) .
C49 C50 C51 C52 179(2) .
C54 N7 C51 C50 179(2) .
Zn2 N7 C51 C50 -10(3) .
C54 N7 C51 C52 2(2) .
Zn2 N7 C51 C52 173.5(14) .
C50 C51 C52 C53 -177(3) .
N7 C51 C52 C53 0(3) .
C50 C51 C52 C69 1(4) .
N7 C51 C52 C69 178(2) .
C51 C52 C53 C54 -2(3) .
C69 C52 C53 C54 -179(2) .
C51 C52 C53 C70 -174(3) .
C69 C52 C53 C70 9(5) .
C51 N7 C54 C53 -4(3) .
Zn2 N7 C54 C53 -174.6(17) .
C51 N7 C54 C55 -178(2) .
Zn2 N7 C54 C55 11(3) .
C52 C53 C54 N7 4(3) .
C70 C53 C54 N7 176(2) .
C52 C53 C54 C55 178(2) .
C70 C53 C54 C55 -10(4) .
N7 C54 C55 C56 2(4) .
C53 C54 C55 C56 -171(3) .
C54 C55 C56 C57 -180(2) .
C54 C55 C56 N8 -8(4) .
C59 N8 C56 C55 -171(2) .
Zn2 N8 C56 C55 -1(3) .
C59 N8 C56 C57 2(2) .
Zn2 N8 C56 C57 172.0(14) .
C55 C56 C57 C58 172(2) .
N8 C56 C57 C58 0(2) .
C55 C56 C57 C72 -6(4) .
N8 C56 C57 C72 -178.7(19) .
C56 C57 C58 C59 -1(2) .
C72 C57 C58 C59 177.5(19) .
C56 C57 C58 C89 176(3) .
C72 C57 C58 C89 -6(5) .
C56 N8 C59 C60 -177(2) .
Zn2 N8 C59 C60 12(3) .
C56 N8 C59 C58 -2(2) .
Zn2 N8 C59 C58 -173.7(12) .
C57 C58 C59 N8 2(2) .
C89 C58 C59 N8 -176.2(17) .
C57 C58 C59 C60 177.4(16) .
C89 C58 C59 C60 -1(2) .
N8 C59 C60 C61 5(4) .
C58 C59 C60 C61 -170(2) .
N8 C59 C60 C90 175(2) .
C58 C59 C60 C90 1(2) .
C59 C60 C61 N9 -9(3) .
C90 C60 C61 N9 -177.7(16) .
C59 C60 C61 C62 -176(2) .
C90 C60 C61 C62 15(3) .
C64 N9 C61 C60 177.3(17) .
Zn2 N9 C61 C60 -3(3) .
C64 N9 C61 C62 -13(2) .
Zn2 N9 C61 C62 166.8(14) .
C60 C61 C62 C63 -171(2) .
N9 C61 C62 C63 21(2) .
C60 C61 C62 C73 81(3) .
N9 C61 C62 C73 -87.6(19) .
C61 C62 C63 C64 -21(2) .
C73 C62 C63 C64 87(2) .
C61 C62 C63 C77 100(2) .
C73 C62 C63 C77 -151.8(17) .
C61 N9 C64 C65 176.8(17) .
Zn2 N9 C64 C65 -3(3) .
C61 N9 C64 C63 -3(2) .
Zn2 N9 C64 C63 177.5(14) .
C62 C63 C64 N9 17(2) .
C77 C63 C64 N9 -100(2) .
C62 C63 C64 C65 -163.3(18) .
C77 C63 C64 C65 80(3) .
N6 C46 C65 C64 2(3) .
C47 C46 C65 C64 178.8(17) .
N9 C64 C65 C46 6(3) .
C63 C64 C65 C46 -174(2) .
C54 C53 C70 C71 -92(3) .
C52 C53 C70 C71 78(4) .
C61 C62 C73 C74 -172(2) .
C63 C62 C73 C74 85(3) .
C62 C73 C74 C75 -170(2) .
C76 O6 C75 O5 6(4) .
C76 O6 C75 C74 -176(2) .
C73 C74 C75 O6 165(3) .
C73 C74 C75 O5 -17(4) .
C83 C78 C79 C80 7(3) .
C68 C78 C79 C80 -177.4(16) .
C78 C79 C80 C81 -7(3) .
C79 C80 C81 C82 4(3) .
C79 C80 C81 C84 178.2(15) .
C80 C81 C82 C83 -2(3) .
C84 C81 C82 C83 -175.8(16) .
C68 C78 C83 C82 -179.8(17) .
C79 C78 C83 C82 -5(3) .
C81 C82 C83 C78 2(3) .
C80 C81 C84 C85 -34(3) .
C82 C81 C84 C85 140.4(19) .
C80 C81 C84 C88 140.9(18) .
C82 C81 C84 C88 -45(2) .
C88 C84 C85 C86 5(3) .
C81 C84 C85 C86 180.0(16) .
C87 N10 C86 C85 -3(3) .
Zn2 N10 C86 C85 174.4(13) 2_656
C84 C85 C86 N10 -2(3) .
C86 N10 C87 C88 5(3) .
Zn2 N10 C87 C88 -172.2(13) 2_656
N10 C87 C88 C84 -2(3) .
C85 C84 C88 C87 -3(2) .
C81 C84 C88 C87 -178.2(15) .
C59 C58 C89 O4 174(2) .
C57 C58 C89 O4 -2(5) .
C59 C58 C89 C90 0(2) .
C57 C58 C89 C90 -176(3) .
O4 C89 C90 C60 -174(2) .
C58 C89 C90 C60 0(2) .
C61 C60 C90 C89 170.9(19) .
C59 C60 C90 C89 -1(2) .

loop_
_platon_squeeze_void_nr
_platon_squeeze_void_average_x
_platon_squeeze_void_average_y
_platon_squeeze_void_average_z
_platon_squeeze_void_volume
_platon_squeeze_void_count_electrons
_platon_squeeze_void_content
1 0.049 0.056 0.299 319 55 ' '
2 -0.015 0.556 0.701 318 55 ' '
